data_4064952
loop_
_publ_author_name
'Thomas, Helen R.'
'Deeth, Robert J.'
'Clarkson, Guy J.'
'Rourke, Jonathan P.'

_publ_section_title
;
 Palladium(II) Agostic Complex: Exchange of Aryl--Pd and Alkyl--Pd Bonds
;
_journal_issue 21
_journal_name_full Organometallics
_journal_page_first 5641
_journal_paper_doi 10.1021/om200451v
_journal_volume 30
_journal_year 2011
_chemical_formula_sum 'C15 H15 Cl F N Pd'
_chemical_formula_weight 370.13
_chemical_name_systematic
; 
 ? 
;
_space_group_IT_number 14
_symmetry_cell_setting monoclinic
_symmetry_space_group_name_Hall '-P 2ybc'
_symmetry_space_group_name_H-M 'P 1 21/c 1'
_atom_sites_solution_hydrogens geom
_atom_sites_solution_primary direct
_atom_sites_solution_secondary difmap
_audit_creation_method SHELXL-97
_cell_angle_alpha 90.00
_cell_angle_beta 105.875(5)
_cell_angle_gamma 90.00
_cell_formula_units_Z 4
_cell_length_a 8.9157(4)
_cell_length_b 22.9239(9)
_cell_length_c 6.9415(3)
_cell_measurement_reflns_used 7711
_cell_measurement_temperature 100(2)
_cell_measurement_theta_max 30.15
_cell_measurement_theta_min 3.04
_cell_volume 1364.61(11)
_computing_cell_refinement 'CrysAlis RED, Oxford Diffraction Ltd'
_computing_data_collection 'CrysAlis CCD, Oxford Diffraction Ltd'
_computing_data_reduction 'CrysAlis RED, Oxford Diffraction Ltd'
_computing_molecular_graphics 'SHELXTL (Sheldrick, 1997)'
_computing_publication_material 'SHELXTL (Sheldrick, 1997)'
_computing_structure_refinement 'SHELXL-97 (Sheldrick, 1997)'
_computing_structure_solution 'SHELXS-97 (Sheldrick, 1990)'
_diffrn_ambient_temperature 100(2)
_diffrn_detector_area_resol_mean 10.2833
_diffrn_measured_fraction_theta_full 0.998
_diffrn_measured_fraction_theta_max 0.910
_diffrn_measurement_device_type 'Oxford Diffraction Gemini R'
_diffrn_measurement_method '\f & \w scans'
_diffrn_radiation_monochromator graphite
_diffrn_radiation_source 'Enhance (Mo) X-ray Source'
_diffrn_radiation_type MoK\a
_diffrn_radiation_wavelength 0.71073
_diffrn_reflns_av_R_equivalents 0.0430
_diffrn_reflns_av_sigmaI/netI 0.0388
_diffrn_reflns_limit_h_max 11
_diffrn_reflns_limit_h_min -12
_diffrn_reflns_limit_k_max 30
_diffrn_reflns_limit_k_min -30
_diffrn_reflns_limit_l_max 9
_diffrn_reflns_limit_l_min -7
_diffrn_reflns_number 12607
_diffrn_reflns_theta_full 28.00
_diffrn_reflns_theta_max 30.22
_diffrn_reflns_theta_min 3.05
_diffrn_standards_decay_% nil
_exptl_absorpt_coefficient_mu 1.551
_exptl_absorpt_correction_T_max 1.00
_exptl_absorpt_correction_T_min 0.84
_exptl_absorpt_correction_type multi-scan
_exptl_absorpt_process_details 'ABSPACK(CrysAlis, Oxford Diffraction)'
_exptl_crystal_colour yellow
_exptl_crystal_density_diffrn 1.802
_exptl_crystal_density_method 'not measured'
_exptl_crystal_description block
_exptl_crystal_F_000 736
_exptl_crystal_size_max 0.20
_exptl_crystal_size_mid 0.06
_exptl_crystal_size_min 0.06
_refine_diff_density_max 10.208
_refine_diff_density_min -1.878
_refine_diff_density_rms 0.394
_refine_ls_extinction_method none
_refine_ls_goodness_of_fit_ref 1.136
_refine_ls_hydrogen_treatment constr
_refine_ls_matrix_type full
_refine_ls_number_parameters 175
_refine_ls_number_reflns 3689
_refine_ls_number_restraints 0
_refine_ls_restrained_S_all 1.136
_refine_ls_R_factor_all 0.0974
_refine_ls_R_factor_gt 0.0911
_refine_ls_shift/su_max 0.001
_refine_ls_shift/su_mean 0.000
_refine_ls_structure_factor_coef Fsqd
_refine_ls_weighting_details 'calc w=1/[\s^2^(Fo^2^)+(0.1360P)^2^+29.0140P] where P=(Fo^2^+2Fc^2^)/3'
_refine_ls_weighting_scheme calc
_refine_ls_wR_factor_gt 0.2492
_refine_ls_wR_factor_ref 0.2545
_reflns_number_gt 3281
_reflns_number_total 3689
_reflns_threshold_expression >2sigma(I)
_cod_data_source_file om200451v_si_004.cif
_cod_data_source_block comp4
_cod_original_cell_volume 1364.62(10)
_cod_original_sg_symbol_H-M P2(1)/c
_cod_database_code 4064952

loop_
_symmetry_equiv_pos_as_xyz
'x, y, z'
'-x, y+1/2, -z+1/2'
'-x, -y, -z'
'x, -y-1/2, z-1/2'

loop_
_atom_site_label
_atom_site_type_symbol
_atom_site_fract_x
_atom_site_fract_y
_atom_site_fract_z
_atom_site_U_iso_or_equiv
_atom_site_adp_type
_atom_site_occupancy
_atom_site_symmetry_multiplicity
_atom_site_calc_flag
_atom_site_refinement_flags
Pd1 Pd 0.27269(7) 0.73158(2) 0.70943(10) 0.0111(2) Uani 1 1 d .
Cl1 Cl 0.0895(2) 0.80515(9) 0.6634(3) 0.0165(4) Uani 1 1 d .
N1 N 0.4330(8) 0.6675(3) 0.7453(11) 0.0116(13) Uani 1 1 d .
C2 C 0.4009(10) 0.6094(4) 0.7350(13) 0.0145(15) Uani 1 1 d .
C3 C 0.5212(11) 0.5694(4) 0.7608(14) 0.0177(16) Uani 1 1 d .
H3A H 0.4986 0.5288 0.7515 0.021 Uiso 1 1 calc R
C4 C 0.6738(11) 0.5881(4) 0.8002(14) 0.0194(17) Uani 1 1 d .
H4A H 0.7561 0.5605 0.8200 0.023 Uiso 1 1 calc R
C5 C 0.7066(10) 0.6474(4) 0.8107(13) 0.0161(16) Uani 1 1 d .
H5A H 0.8111 0.6610 0.8382 0.019 Uiso 1 1 calc R
C6 C 0.5839(10) 0.6864(4) 0.7802(12) 0.0132(15) Uani 1 1 d .
C7 C 0.5967(10) 0.7497(4) 0.7839(11) 0.0118(14) Uani 1 1 d .
C8 C 0.4557(9) 0.7819(4) 0.7536(12) 0.0114(14) Uani 1 1 d .
C9 C 0.4569(9) 0.8423(3) 0.7567(13) 0.0129(15) Uani 1 1 d .
H9A H 0.3639 0.8642 0.7415 0.016 Uiso 1 1 calc R
C10 C 0.6004(10) 0.8693(3) 0.7830(13) 0.0138(15) Uani 1 1 d .
F10 F 0.6033(7) 0.9290(2) 0.7857(9) 0.0221(12) Uani 1 1 d .
C11 C 0.7396(10) 0.8402(4) 0.8073(13) 0.0169(16) Uani 1 1 d .
H11A H 0.8343 0.8610 0.8216 0.020 Uiso 1 1 calc R
C12 C 0.7369(10) 0.7795(4) 0.8105(14) 0.0154(15) Uani 1 1 d .
H12A H 0.8315 0.7582 0.8309 0.018 Uiso 1 1 calc R
C13 C 0.2300(10) 0.5890(4) 0.6927(14) 0.0155(15) Uani 1 1 d .
C14 C 0.1876(11) 0.5554(4) 0.4909(14) 0.0190(17) Uani 1 1 d .
H14A H 0.2033 0.5809 0.3847 0.028 Uiso 1 1 calc R
H14B H 0.0782 0.5432 0.4580 0.028 Uiso 1 1 calc R
H14C H 0.2545 0.5209 0.5025 0.028 Uiso 1 1 calc R
C15 C 0.2135(11) 0.5479(4) 0.8618(14) 0.0202(18) Uani 1 1 d .
H15B H 0.2445 0.5686 0.9901 0.030 Uiso 1 1 calc R
H15C H 0.2807 0.5137 0.8674 0.030 Uiso 1 1 calc R
H15A H 0.1048 0.5352 0.8353 0.030 Uiso 1 1 calc R
C16 C 0.1146(10) 0.6399(4) 0.6804(15) 0.0199(17) Uani 1 1 d .
H16C H 0.1416 0.6613 0.8074 0.030 Uiso 1 1 calc R
H16A H 0.0084 0.6245 0.6544 0.030 Uiso 1 1 calc R
H16B H 0.1205 0.6663 0.5715 0.030 Uiso 1 1 calc R

loop_
_atom_site_aniso_label
_atom_site_aniso_U_11
_atom_site_aniso_U_22
_atom_site_aniso_U_33
_atom_site_aniso_U_23
_atom_site_aniso_U_13
_atom_site_aniso_U_12
Pd1 0.0094(3) 0.0072(3) 0.0168(4) -0.00025(19) 0.0039(2) -0.00013(18)
Cl1 0.0123(8) 0.0132(9) 0.0243(10) 0.0001(7) 0.0056(7) 0.0031(7)
N1 0.013(3) 0.007(3) 0.017(3) 0.000(2) 0.008(3) 0.001(2)
C2 0.016(4) 0.009(3) 0.019(4) 0.001(3) 0.005(3) -0.002(3)
C3 0.023(4) 0.006(3) 0.024(4) -0.002(3) 0.007(3) 0.002(3)
C4 0.021(4) 0.011(4) 0.027(5) -0.001(3) 0.008(4) 0.003(3)
C5 0.016(4) 0.010(4) 0.020(4) -0.003(3) 0.003(3) 0.002(3)
C6 0.012(4) 0.014(4) 0.015(4) -0.003(3) 0.006(3) -0.003(3)
C7 0.016(4) 0.009(3) 0.012(3) -0.001(3) 0.006(3) -0.002(3)
C8 0.009(3) 0.011(3) 0.014(4) 0.002(3) 0.005(3) 0.000(3)
C9 0.011(3) 0.008(3) 0.018(4) 0.000(3) 0.002(3) -0.005(3)
C10 0.019(4) 0.005(3) 0.019(4) 0.001(3) 0.007(3) -0.004(3)
F10 0.027(3) 0.003(2) 0.037(3) -0.001(2) 0.010(2) -0.0039(19)
C11 0.018(4) 0.012(4) 0.021(4) -0.001(3) 0.006(3) -0.004(3)
C12 0.012(4) 0.012(4) 0.022(4) -0.002(3) 0.005(3) -0.001(3)
C13 0.013(4) 0.011(3) 0.025(4) 0.000(3) 0.008(3) -0.003(3)
C14 0.021(4) 0.013(4) 0.023(4) -0.003(3) 0.007(3) -0.006(3)
C15 0.024(5) 0.018(4) 0.022(4) 0.003(3) 0.011(4) -0.005(3)
C16 0.013(4) 0.019(4) 0.028(5) -0.004(3) 0.005(3) -0.009(3)

loop_
_atom_type_symbol
_atom_type_description
_atom_type_scat_dispersion_real
_atom_type_scat_dispersion_imag
_atom_type_scat_source
C C 0.0033 0.0016 'International Tables Vol C Tables 4.2.6.8 and 6.1.1.4'
H H 0.0000 0.0000 'International Tables Vol C Tables 4.2.6.8 and 6.1.1.4'
N N 0.0061 0.0033 'International Tables Vol C Tables 4.2.6.8 and 6.1.1.4'
F F 0.0171 0.0103 'International Tables Vol C Tables 4.2.6.8 and 6.1.1.4'
Cl Cl 0.1484 0.1585 'International Tables Vol C Tables 4.2.6.8 and 6.1.1.4'
Pd Pd -0.9988 1.0072 'International Tables Vol C Tables 4.2.6.8 and 6.1.1.4'

loop_
_geom_angle_atom_site_label_1
_geom_angle_atom_site_label_2
_geom_angle_atom_site_label_3
_geom_angle
C8 Pd1 N1 83.0(3)
C8 Pd1 Cl1 96.8(2)
N1 Pd1 Cl1 179.1(2)
C8 Pd1 C16 159.2(3)
N1 Pd1 C16 76.3(3)
Cl1 Pd1 C16 103.9(2)
C2 N1 C6 120.2(7)
C2 N1 Pd1 125.1(6)
C6 N1 Pd1 114.7(5)
N1 C2 C3 119.8(8)
N1 C2 C13 119.3(7)
C3 C2 C13 120.8(7)
C4 C3 C2 120.4(8)
C4 C3 H3A 119.8
C2 C3 H3A 119.8
C3 C4 C5 119.8(8)
C3 C4 H4A 120.1
C5 C4 H4A 120.1
C6 C5 C4 118.6(8)
C6 C5 H5A 120.7
C4 C5 H5A 120.7
N1 C6 C5 121.3(8)
N1 C6 C7 112.8(7)
C5 C6 C7 125.9(8)
C12 C7 C8 119.3(8)
C12 C7 C6 123.7(8)
C8 C7 C6 117.0(7)
C9 C8 C7 120.9(7)
C9 C8 Pd1 126.6(6)
C7 C8 Pd1 112.5(6)
C8 C9 C10 116.8(8)
C8 C9 H9A 121.6
C10 C9 H9A 121.6
F10 C10 C11 118.0(7)
F10 C10 C9 117.4(7)
C11 C10 C9 124.6(7)
C10 C11 C12 117.8(8)
C10 C11 H11A 121.1
C12 C11 H11A 121.1
C7 C12 C11 120.4(8)
C7 C12 H12A 119.8
C11 C12 H12A 119.8
C16 C13 C2 112.9(7)
C16 C13 C15 107.7(7)
C2 C13 C15 109.6(7)
C16 C13 C14 109.4(8)
C2 C13 C14 107.9(7)
C15 C13 C14 109.4(7)
C13 C14 H14A 109.5
C13 C14 H14B 109.5
H14A C14 H14B 109.5
C13 C14 H14C 109.5
H14A C14 H14C 109.5
H14B C14 H14C 109.5
C13 C15 H15B 109.5
C13 C15 H15C 109.5
H15B C15 H15C 109.5
C13 C15 H15A 109.5
H15B C15 H15A 109.5
H15C C15 H15A 109.5
C13 C16 Pd1 106.2(5)
C13 C16 H16C 109.5
Pd1 C16 H16C 60.9
C13 C16 H16A 109.5
Pd1 C16 H16A 144.1
H16C C16 H16A 109.5
C13 C16 H16B 109.5
Pd1 C16 H16B 53.0
H16C C16 H16B 109.5
H16A C16 H16B 109.5

loop_
_geom_bond_atom_site_label_1
_geom_bond_atom_site_label_2
_geom_bond_distance
Pd1 C8 1.953(8)
Pd1 N1 2.018(7)
Pd1 Cl1 2.308(2)
Pd1 C16 2.507(9)
N1 C2 1.359(10)
N1 C6 1.371(10)
C2 C3 1.386(12)
C2 C13 1.543(12)
C3 C4 1.381(13)
C3 H3A 0.9500
C4 C5 1.389(12)
C4 H4A 0.9500
C5 C6 1.383(12)
C5 H5A 0.9500
C6 C7 1.455(11)
C7 C12 1.392(11)
C7 C8 1.423(11)
C8 C9 1.384(11)
C9 C10 1.388(11)
C9 H9A 0.9500
C10 F10 1.368(9)
C10 C11 1.377(12)
C11 C12 1.393(12)
C11 H11A 0.9500
C12 H12A 0.9500
C13 C16 1.543(13)
C13 C15 1.544(12)
C13 C14 1.552(13)
C14 H14A 0.9800
C14 H14B 0.9800
C14 H14C 0.9800
C15 H15B 0.9800
C15 H15C 0.9800
C15 H15A 0.9800
C16 H16C 0.9800
C16 H16A 0.9800
C16 H16B 0.9800

loop_
_geom_hbond_atom_site_label_D
_geom_hbond_atom_site_label_H
_geom_hbond_atom_site_label_A
_geom_hbond_distance_DH
_geom_hbond_distance_HA
_geom_hbond_distance_DA
_geom_hbond_angle_DHA
_geom_hbond_site_symmetry_A
C3 H3A F10 0.95 2.45 3.391(10) 170.9 2_646
C16 H16C Cl1 0.98 2.75 3.645(10) 152.8 4_576
C16 H16B Cl1 0.98 2.85 3.752(10) 153.9 4_575
